data_7018975
loop_
_publ_author_name
'Liang, Li'
'Peng, Guo'
'Li, Guizhu'
'Lan, Yanhua'
'Powell, Annie K.'
'Deng, Hong'

_publ_section_title
;
 In situ hydrothermal synthesis of dysprosium(iii) single-molecule magnet
 with lanthanide salt as catalyst
;
_journal_issue 19
_journal_name_full 'Dalton Transactions'
_journal_page_first 5816
_journal_paper_doi 10.1039/c2dt30175j
_journal_volume 41
_journal_year 2012
_chemical_formula_moiety 'C32 H34 Er2 N16 O16, 4(H2 O)'
_chemical_formula_sum 'C32 H42 Er2 N16 O20'
_chemical_formula_weight 1305.34
_chemical_name_systematic
;
?
;
_space_group_IT_number 2
_symmetry_cell_setting triclinic
_symmetry_space_group_name_Hall '-P 1'
_symmetry_space_group_name_H-M 'P -1'
_atom_sites_solution_hydrogens geom
_atom_sites_solution_primary direct
_atom_sites_solution_secondary difmap
_audit_creation_method SHELXL-97
_cell_angle_alpha 117.455(2)
_cell_angle_beta 98.129(3)
_cell_angle_gamma 99.353(3)
_cell_formula_units_Z 1
_cell_length_a 9.169(4)
_cell_length_b 11.884(2)
_cell_length_c 12.081(2)
_cell_measurement_reflns_used 4011
_cell_measurement_temperature 296(2)
_cell_measurement_theta_max 0.384
_cell_measurement_theta_min 0.33
_cell_volume 1116.9(6)
_computing_cell_refinement 'Apex2 (Bruker, 2005)'
_computing_data_collection 'Apex2 (Bruker, 2005)'
_computing_data_reduction 'Apex2 (Bruker, 2005)'
_computing_molecular_graphics 'SHELXTL 6.12'
_computing_publication_material 'SHELXTL 6.12'
_computing_structure_refinement 'SHELXTL 6.12'
_computing_structure_solution 'SHELXTL 6.12 (Bruker, 2000-2003)'
_diffrn_ambient_temperature 296(2)
_diffrn_measured_fraction_theta_full 0.979
_diffrn_measured_fraction_theta_max 0.979
_diffrn_measurement_device_type 'Bruker AXS SMART APEX CCD diffractometer'
_diffrn_measurement_method '\w scans'
_diffrn_radiation_monochromator graphite
_diffrn_radiation_source 'fine-focus sealed tube'
_diffrn_radiation_type MoK\a
_diffrn_radiation_wavelength 0.71073
_diffrn_reflns_av_R_equivalents 0.0193
_diffrn_reflns_av_sigmaI/netI 0.0366
_diffrn_reflns_limit_h_max 9
_diffrn_reflns_limit_h_min -10
_diffrn_reflns_limit_k_max 10
_diffrn_reflns_limit_k_min -14
_diffrn_reflns_limit_l_max 14
_diffrn_reflns_limit_l_min -14
_diffrn_reflns_number 5726
_diffrn_reflns_theta_full 25.19
_diffrn_reflns_theta_max 25.19
_diffrn_reflns_theta_min 1.96
_diffrn_standards_number 0
_exptl_absorpt_coefficient_mu 3.828
_exptl_absorpt_correction_T_max 0.384
_exptl_absorpt_correction_T_min 0.330
_exptl_absorpt_correction_type multi-scan
_exptl_absorpt_process_details 'Apex2 (Bruker, 2005)'
_exptl_crystal_colour colorless
_exptl_crystal_density_diffrn 1.941
_exptl_crystal_density_method 'not measured'
_exptl_crystal_description block
_exptl_crystal_F_000 642.0
_exptl_crystal_size_max 0.30
_exptl_crystal_size_mid 0.28
_exptl_crystal_size_min 0.25
_refine_diff_density_max 0.922
_refine_diff_density_min -0.995
_refine_diff_density_rms 0.098
_refine_ls_extinction_method none
_refine_ls_goodness_of_fit_ref 1.023
_refine_ls_hydrogen_treatment mixed
_refine_ls_matrix_type full
_refine_ls_number_parameters 330
_refine_ls_number_reflns 3929
_refine_ls_number_restraints 0
_refine_ls_restrained_S_all 1.023
_refine_ls_R_factor_all 0.0277
_refine_ls_R_factor_gt 0.0247
_refine_ls_shift/su_max 0.000
_refine_ls_shift/su_mean 0.000
_refine_ls_structure_factor_coef Fsqd
_refine_ls_weighting_details 'calc w=1/[\s^2^(Fo^2^)+(0.0306P)^2^+0.7034P] where P=(Fo^2^+2Fc^2^)/3'
_refine_ls_weighting_scheme calc
_refine_ls_wR_factor_gt 0.0594
_refine_ls_wR_factor_ref 0.0607
_reflns_number_gt 3638
_reflns_number_total 4011
_reflns_threshold_expression >2sigma(I)
_cod_data_source_file c2dt30175j.txt
_cod_data_source_block 6
_cod_database_code 7018975

loop_
_symmetry_equiv_pos_as_xyz
'x, y, z'
'-x, -y, -z'

loop_
_atom_site_label
_atom_site_type_symbol
_atom_site_fract_x
_atom_site_fract_y
_atom_site_fract_z
_atom_site_U_iso_or_equiv
_atom_site_adp_type
_atom_site_occupancy
_atom_site_symmetry_multiplicity
_atom_site_calc_flag
_atom_site_refinement_flags
C1 C 0.5903(4) 0.0014(4) 0.1850(4) 0.0237(8) Uani 1 1 d .
C2 C 0.6516(4) 0.0134(4) 0.3130(3) 0.0241(8) Uani 1 1 d .
C3 C 0.6159(5) 0.1022(4) 0.4222(4) 0.0247(8) Uani 1 1 d .
C4 C 0.6742(4) 0.1166(4) 0.5415(4) 0.0252(8) Uani 1 1 d .
C5 C 0.7670(5) 0.0380(4) 0.5505(4) 0.0354(10) Uani 1 1 d .
C6 C 0.8021(6) -0.0512(5) 0.4410(4) 0.0429(12) Uani 1 1 d .
C7 C 0.7476(5) -0.0617(4) 0.3232(4) 0.0349(10) Uani 1 1 d .
C8 C 0.6404(5) 0.2113(4) 0.6586(4) 0.0268(9) Uani 1 1 d .
C9 C 0.2134(5) 0.3693(4) 0.1687(4) 0.0282(9) Uani 1 1 d .
C10 C 0.1088(4) 0.4567(4) 0.2123(4) 0.0252(8) Uani 1 1 d .
C11 C 0.0023(5) 0.4659(4) 0.1249(4) 0.0310(9) Uani 1 1 d .
C12 C -0.0953(5) 0.5451(4) 0.1681(4) 0.0369(10) Uani 1 1 d .
C13 C -0.0905(5) 0.6123(4) 0.2978(4) 0.0350(10) Uani 1 1 d .
C14 C 0.0167(5) 0.6047(4) 0.3868(4) 0.0264(9) Uani 1 1 d .
C15 C 0.1166(5) 0.5279(4) 0.3422(4) 0.0271(9) Uani 1 1 d .
C16 C 0.0250(4) 0.6760(4) 0.5250(4) 0.0280(9) Uani 1 1 d .
Er1 Er 0.42761(2) 0.215334(17) 0.122349(15) 0.02326(7) Uani 1 1 d .
H1 H -0.006(5) 0.413(5) 0.039(5) 0.043(13) Uiso 1 1 d .
H2 H -0.171(5) 0.553(4) 0.103(4) 0.030(11) Uiso 1 1 d .
H3 H -0.165(5) 0.649(5) 0.330(4) 0.042(13) Uiso 1 1 d .
H4 H 0.175(5) 0.515(4) 0.395(4) 0.024(11) Uiso 1 1 d .
H5 H 0.558(5) 0.139(4) 0.412(4) 0.020(11) Uiso 1 1 d .
H6 H 0.779(5) -0.112(4) 0.253(4) 0.033(12) Uiso 1 1 d .
H7 H 0.862(6) -0.097(5) 0.448(5) 0.053(15) Uiso 1 1 d .
H8 H 0.802(6) 0.045(5) 0.628(5) 0.052(15) Uiso 1 1 d .
N1 N 0.5521(4) 0.2923(3) 0.6670(3) 0.0305(8) Uani 1 1 d .
H9 H 0.5056 0.2978 0.6033 0.037 Uiso 1 1 calc R
N2 N 0.5469(4) 0.3639(4) 0.7897(3) 0.0363(9) Uani 1 1 d .
N3 N 0.6316(5) 0.3256(4) 0.8547(3) 0.0398(9) Uani 1 1 d .
N4 N 0.6906(4) 0.2309(4) 0.7762(3) 0.0365(9) Uani 1 1 d .
N5 N -0.0808(4) 0.7324(4) 0.5763(3) 0.0351(8) Uani 1 1 d .
N6 N -0.0274(4) 0.7860(4) 0.7044(3) 0.0375(9) Uani 1 1 d .
N7 N 0.1040(4) 0.7612(4) 0.7269(3) 0.0361(8) Uani 1 1 d .
N8 N 0.1389(4) 0.6919(3) 0.6157(3) 0.0314(8) Uani 1 1 d .
O7 O 0.1937(4) 0.2868(3) 0.0525(3) 0.0386(7) Uani 1 1 d .
O8 O 0.3245(3) 0.3827(3) 0.2530(3) 0.0330(7) Uani 1 1 d .
O9 O 0.5018(3) 0.0698(3) 0.1794(3) 0.0337(7) Uani 1 1 d .
O10 O 0.62904(13) -0.07900(12) 0.08945(11) 0.0355(7) Uani 1 1 d .
O1W O 0.10848(13) 0.86239(12) 0.10205(11) 0.0687(12) Uani 1 1 d R
H1A H 0.1488 0.8195 0.1314 0.103 Uiso 1 1 d R
H1B H 0.0141 0.8234 0.0732 0.103 Uiso 1 1 d R
O2W O 0.39242(13) 0.36258(12) 0.51419(11) 0.0386(7) Uani 1 1 d R
H2A H 0.4381 0.3546 0.4565 0.058 Uiso 1 1 d R
H2B H 0.3034 0.3134 0.4779 0.058 Uiso 1 1 d R
O3W O 0.21569(13) 0.10343(12) 0.14409(11) 0.0483(9) Uani 1 1 d R
H3A H 0.2039 0.0256 0.1222 0.072 Uiso 1 1 d R
H3B H 0.1474 0.1305 0.1781 0.072 Uiso 1 1 d R
O4W O 0.58898(13) 0.35453(12) 0.33227(11) 0.0329(7) Uani 1 1 d R
H4A H 0.6710 0.3404 0.3498 0.049 Uiso 1 1 d R
H4B H 0.5944 0.4330 0.3682 0.049 Uiso 1 1 d R
O5W O 0.52143(13) 0.38684(12) 0.08520(11) 0.0433(8) Uani 1 1 d R
H5A H 0.4951 0.4550 0.1113 0.065 Uiso 1 1 d R
H5B H 0.5749 0.3787 0.0354 0.065 Uiso 1 1 d R
O6W O 0.67114(13) 0.20341(12) 0.07517(11) 0.0403(8) Uani 1 1 d R
H6A H 0.7434 0.2081 0.1273 0.060 Uiso 1 1 d R
H6B H 0.6874 0.1725 0.0033 0.060 Uiso 1 1 d R

loop_
_atom_site_aniso_label
_atom_site_aniso_U_11
_atom_site_aniso_U_22
_atom_site_aniso_U_33
_atom_site_aniso_U_23
_atom_site_aniso_U_13
_atom_site_aniso_U_12
C1 0.023(2) 0.0221(19) 0.0207(19) 0.0071(17) 0.0053(16) 0.0019(17)
C2 0.025(2) 0.0214(19) 0.0182(19) 0.0046(16) 0.0021(16) 0.0045(17)
C3 0.026(2) 0.023(2) 0.025(2) 0.0108(18) 0.0065(17) 0.0099(18)
C4 0.024(2) 0.023(2) 0.022(2) 0.0073(17) 0.0042(16) 0.0041(17)
C5 0.043(3) 0.036(2) 0.024(2) 0.012(2) 0.004(2) 0.018(2)
C6 0.049(3) 0.041(3) 0.034(3) 0.012(2) 0.002(2) 0.028(3)
C7 0.042(3) 0.033(2) 0.024(2) 0.007(2) 0.010(2) 0.018(2)
C8 0.029(2) 0.025(2) 0.023(2) 0.0102(18) 0.0059(17) 0.0055(18)
C9 0.032(2) 0.025(2) 0.030(2) 0.0125(19) 0.0143(19) 0.0102(18)
C10 0.024(2) 0.023(2) 0.026(2) 0.0089(17) 0.0071(17) 0.0064(17)
C11 0.034(3) 0.029(2) 0.025(2) 0.010(2) 0.0065(19) 0.0089(19)
C12 0.036(3) 0.039(3) 0.034(2) 0.016(2) 0.004(2) 0.014(2)
C13 0.030(2) 0.035(2) 0.037(2) 0.013(2) 0.011(2) 0.017(2)
C14 0.025(2) 0.0204(19) 0.028(2) 0.0079(17) 0.0063(17) 0.0046(17)
C15 0.023(2) 0.029(2) 0.025(2) 0.0107(19) 0.0025(17) 0.0095(18)
C16 0.022(2) 0.026(2) 0.032(2) 0.0106(19) 0.0070(18) 0.0079(17)
Er1 0.02651(12) 0.02420(11) 0.01494(10) 0.00496(8) 0.00605(7) 0.01034(8)
N1 0.036(2) 0.0336(19) 0.0201(17) 0.0108(16) 0.0083(15) 0.0127(17)
N2 0.047(2) 0.035(2) 0.0248(19) 0.0099(17) 0.0162(17) 0.0158(18)
N3 0.059(3) 0.037(2) 0.0214(18) 0.0094(17) 0.0128(18) 0.019(2)
N4 0.047(2) 0.036(2) 0.0208(18) 0.0094(16) 0.0048(16) 0.0144(18)
N5 0.030(2) 0.040(2) 0.0257(18) 0.0063(17) 0.0079(16) 0.0140(17)
N6 0.031(2) 0.039(2) 0.032(2) 0.0079(18) 0.0108(17) 0.0124(17)
N7 0.029(2) 0.037(2) 0.031(2) 0.0085(17) 0.0075(16) 0.0074(17)
N8 0.0248(19) 0.034(2) 0.0300(19) 0.0106(17) 0.0086(15) 0.0091(16)
O7 0.0420(19) 0.0384(17) 0.0282(16) 0.0077(15) 0.0097(14) 0.0198(15)
O8 0.0318(17) 0.0349(16) 0.0266(15) 0.0083(13) 0.0055(13) 0.0173(14)
O9 0.0414(18) 0.0398(17) 0.0257(15) 0.0167(14) 0.0113(13) 0.0213(15)
O10 0.0395(18) 0.0363(17) 0.0177(14) 0.0016(13) 0.0062(13) 0.0150(14)
O1W 0.067(3) 0.043(2) 0.080(3) 0.034(2) -0.021(2) -0.0043(19)
O2W 0.0335(18) 0.0489(19) 0.0272(16) 0.0150(15) 0.0048(13) 0.0099(15)
O3W 0.047(2) 0.0362(18) 0.073(2) 0.0269(18) 0.0379(19) 0.0208(16)
O4W 0.0273(16) 0.0320(16) 0.0288(15) 0.0057(13) 0.0039(13) 0.0129(13)
O5W 0.058(2) 0.0369(17) 0.0491(19) 0.0232(16) 0.0358(17) 0.0236(16)
O6W 0.0361(18) 0.057(2) 0.0301(16) 0.0187(16) 0.0138(14) 0.0216(16)

loop_
_atom_type_symbol
_atom_type_description
_atom_type_scat_dispersion_real
_atom_type_scat_dispersion_imag
_atom_type_scat_source
C C 0.0033 0.0016 'International Tables Vol C Tables 4.2.6.8 and 6.1.1.4'
H H 0.0000 0.0000 'International Tables Vol C Tables 4.2.6.8 and 6.1.1.4'
Er Er -0.2586 4.9576 'International Tables Vol C Tables 4.2.6.8 and 6.1.1.4'
N N 0.0061 0.0033 'International Tables Vol C Tables 4.2.6.8 and 6.1.1.4'
O O 0.0106 0.0060 'International Tables Vol C Tables 4.2.6.8 and 6.1.1.4'

loop_
_geom_angle_atom_site_label_1
_geom_angle_atom_site_label_2
_geom_angle_atom_site_label_3
_geom_angle
_geom_angle_site_symmetry_1
_geom_angle_site_symmetry_3
O9 C1 O10 124.2(3) . .
O9 C1 C2 118.3(3) . .
O10 C1 C2 117.5(3) . .
C3 C2 C7 119.5(4) . .
C3 C2 C1 120.3(3) . .
C7 C2 C1 120.2(3) . .
C2 C3 C4 121.0(4) . .
C2 C3 H5 117(3) . .
C4 C3 H5 122(3) . .
C3 C4 C5 119.2(4) . .
C3 C4 C8 122.0(4) . .
C5 C4 C8 118.7(4) . .
C6 C5 C4 119.7(4) . .
C6 C5 H8 121(3) . .
C4 C5 H8 119(3) . .
C7 C6 C5 120.7(4) . .
C7 C6 H7 120(4) . .
C5 C6 H7 119(4) . .
C6 C7 C2 119.9(4) . .
C6 C7 H6 121(3) . .
C2 C7 H6 119(3) . .
N4 C8 N1 107.5(3) . .
N4 C8 C4 125.9(4) . .
N1 C8 C4 126.5(3) . .
O7 C9 O8 120.8(4) . .
O7 C9 C10 121.3(4) . .
O8 C9 C10 117.9(3) . .
C15 C10 C11 119.4(4) . .
C15 C10 C9 119.1(3) . .
C11 C10 C9 121.5(4) . .
C12 C11 C10 120.0(4) . .
C12 C11 H1 122(3) . .
C10 C11 H1 118(3) . .
C13 C12 C11 120.2(4) . .
C13 C12 H2 120(2) . .
C11 C12 H2 119(2) . .
C12 C13 C14 120.3(4) . .
C12 C13 H3 124(3) . .
C14 C13 H3 114(3) . .
C15 C14 C13 118.6(4) . .
C15 C14 C16 120.0(4) . .
C13 C14 C16 121.3(4) . .
C10 C15 C14 121.3(4) . .
C10 C15 H4 119(3) . .
C14 C15 H4 119(3) . .
N8 C16 N5 110.8(4) . .
N8 C16 C14 124.2(3) . .
N5 C16 C14 125.0(4) . .
O10 Er1 O3W 92.12(4) 2_655 .
O10 Er1 O9 95.72(8) 2_655 .
O3W Er1 O9 72.77(8) . .
O10 Er1 O5W 88.40(4) 2_655 .
O3W Er1 O5W 144.24(5) . .
O9 Er1 O5W 142.74(8) . .
O10 Er1 O8 132.88(7) 2_655 .
O3W Er1 O8 76.78(8) . .
O9 Er1 O8 122.83(10) . .
O5W Er1 O8 76.86(8) . .
O10 Er1 O4W 156.209(17) 2_655 .
O3W Er1 O4W 106.8 . .
O9 Er1 O4W 76.92(8) . .
O5W Er1 O4W 84.5 . .
O8 Er1 O4W 67.24(8) . .
O10 Er1 O6W 76.14(5) 2_655 .
O3W Er1 O6W 144.10(6) . .
O9 Er1 O6W 74.79(8) . .
O5W Er1 O6W 70.3 . .
O8 Er1 O6W 135.38(8) . .
O4W Er1 O6W 80.1 . .
O10 Er1 O7 80.71(7) 2_655 .
O3W Er1 O7 71.93(8) . .
O9 Er1 O7 144.34(11) . .
O5W Er1 O7 72.89(8) . .
O8 Er1 O7 52.23(9) . .
O4W Er1 O7 118.41(7) . .
O6W Er1 O7 136.63(8) . .
C8 N1 N2 109.6(3) . .
C8 N1 H9 125.2 . .
N2 N1 H9 125.2 . .
N3 N2 N1 105.8(3) . .
N2 N3 N4 110.7(3) . .
C8 N4 N3 106.4(3) . .
C16 N5 N6 105.1(3) . .
N7 N6 N5 108.9(3) . .
N6 N7 N8 109.3(3) . .
C16 N8 N7 105.9(3) . .
C9 O7 Er1 87.5(2) . .
C9 O8 Er1 99.4(2) . .
C1 O9 Er1 152.2(3) . .
C1 O10 Er1 148.29(19) . 2_655
H1A O1W H1B 105.9 . .
H2A O2W H2B 107.7 . .
Er1 O3W H3A 119.9 . .
Er1 O3W H3B 129.9 . .
H3A O3W H3B 109.9 . .
Er1 O4W H4A 118.7 . .
Er1 O4W H4B 119.3 . .
H4A O4W H4B 111.6 . .
Er1 O5W H5A 124.7 . .
Er1 O5W H5B 121.7 . .
H5A O5W H5B 113.0 . .
Er1 O6W H6A 121.2 . .
Er1 O6W H6B 125.9 . .
H6A O6W H6B 110.2 . .

loop_
_geom_bond_atom_site_label_1
_geom_bond_atom_site_label_2
_geom_bond_distance
_geom_bond_site_symmetry_2
C1 O9 1.254(5) .
C1 O10 1.257(4) .
C1 C2 1.500(5) .
C2 C3 1.382(5) .
C2 C7 1.383(6) .
C3 C4 1.385(5) .
C3 H5 0.77(4) .
C4 C5 1.391(6) .
C4 C8 1.461(5) .
C5 C6 1.383(6) .
C5 H8 0.90(5) .
C6 C7 1.381(6) .
C6 H7 0.85(5) .
C7 H6 0.91(4) .
C8 N4 1.326(5) .
C8 N1 1.334(5) .
C9 O7 1.251(5) .
C9 O8 1.266(5) .
C9 C10 1.497(5) .
C10 C15 1.382(5) .
C10 C11 1.388(6) .
C11 C12 1.384(6) .
C11 H1 0.92(5) .
C12 C13 1.382(6) .
C12 H2 1.02(4) .
C13 C14 1.397(6) .
C13 H3 0.90(5) .
C14 C15 1.385(5) .
C14 C16 1.466(6) .
C15 H4 0.86(4) .
C16 N8 1.322(5) .
C16 N5 1.332(5) .
Er1 O10 2.2293(12) 2_655
Er1 O3W 2.2891(14) .
Er1 O9 2.298(3) .
Er1 O5W 2.3406(13) .
Er1 O8 2.341(3) .
Er1 O4W 2.3732(12) .
Er1 O6W 2.3914(15) .
Er1 O7 2.603(3) .
N1 N2 1.339(5) .
N1 H9 0.8600 .
N2 N3 1.303(5) .
N3 N4 1.348(5) .
N5 N6 1.348(5) .
N6 N7 1.307(5) .
N7 N8 1.332(5) .
O10 Er1 2.2293(12) 2_655
O1W H1A 0.8442 .
O1W H1B 0.8489 .
O2W H2A 0.8398 .
O2W H2B 0.8414 .
O3W H3A 0.8193 .
O3W H3B 0.8251 .
O4W H4A 0.8169 .
O4W H4B 0.8161 .
O5W H5A 0.8146 .
O5W H5B 0.8111 .
O6W H6A 0.8220 .
O6W H6B 0.8188 .
